data_4073773
loop_
_publ_author_name
'Hill, Anthony F.'
'Smith, Matthew K.'

_publ_section_title
;
 Organometallic Tantalum Tris(methimazolyl)borato Complexes:&#x00A0;
 [Ta(\h2-RC&#x22EE;CR)Cl2{HB(mt)3}] (R = Ph, Et; mt = methimazolyl)
;
_journal_issue 18
_journal_name_full Organometallics
_journal_page_first 4688
_journal_paper_doi 10.1021/om700615w
_journal_volume 26
_journal_year 2007
_chemical_formula_sum 'C29 H32 B Cl7.5 N6 S3 Ta'
_chemical_formula_weight 1018.42
_chemical_name_systematic
;
 ?
;
_space_group_IT_number 14
_symmetry_cell_setting monoclinic
_symmetry_space_group_name_Hall '-P 2ybc'
_symmetry_space_group_name_H-M 'P 1 21/c 1'
_atom_sites_solution_hydrogens geom
_atom_sites_solution_primary direct
_atom_sites_solution_secondary difmap
_audit_creation_method SHELXL-97
_cell_angle_alpha 90.00
_cell_angle_beta 90.02(3)
_cell_angle_gamma 90.00
_cell_formula_units_Z 4
_cell_length_a 9.4900(19)
_cell_length_b 17.456(4)
_cell_length_c 23.418(5)
_cell_measurement_reflns_used 75708
_cell_measurement_temperature 200(2)
_cell_measurement_theta_max 25.03
_cell_measurement_theta_min 2.91
_cell_volume 3879.4(14)
_computing_cell_refinement DENZO-SMN
_computing_data_collection 'Nonius Collect'
_computing_data_reduction 'X -Seed'
_computing_molecular_graphics 'X-Seed / POV-Ray'
_computing_publication_material 'Microsoft Office 2000'
_computing_structure_refinement 'SHELXL-97 (Sheldrick, 1997)'
_computing_structure_solution 'SHELXS-97 (Sheldrick, 1990)'
_diffrn_ambient_temperature 200(2)
_diffrn_measured_fraction_theta_full 0.998
_diffrn_measured_fraction_theta_max 0.998
_diffrn_measurement_device_type CCD
_diffrn_measurement_method ' \f and \w scans with CCD '
_diffrn_radiation_monochromator graphite
_diffrn_radiation_source 'fine-focus sealed tube'
_diffrn_radiation_type MoK\a
_diffrn_radiation_wavelength 0.71073
_diffrn_reflns_av_R_equivalents 0.0955
_diffrn_reflns_av_sigmaI/netI 0.0600
_diffrn_reflns_limit_h_max 11
_diffrn_reflns_limit_h_min -10
_diffrn_reflns_limit_k_max 20
_diffrn_reflns_limit_k_min -20
_diffrn_reflns_limit_l_max 27
_diffrn_reflns_limit_l_min -27
_diffrn_reflns_number 30985
_diffrn_reflns_theta_full 25.00
_diffrn_reflns_theta_max 25.00
_diffrn_reflns_theta_min 2.91
_diffrn_standards_decay_% 0.00
_diffrn_standards_interval_count 0
_diffrn_standards_interval_time 0
_diffrn_standards_number 0
_exptl_absorpt_coefficient_mu 3.543
_exptl_absorpt_correction_T_max 0.680
_exptl_absorpt_correction_T_min 0.515
_exptl_absorpt_correction_type integration
_exptl_absorpt_process_details
;
Gaussian integration (Coppens, 1970)
;
_exptl_crystal_colour orange
_exptl_crystal_density_diffrn 1.744
_exptl_crystal_density_method 'not measured'
_exptl_crystal_description cube
_exptl_crystal_F_000 2006
_exptl_crystal_size_max 0.245
_exptl_crystal_size_mid 0.14
_exptl_crystal_size_min 0.136
_refine_diff_density_max 2.072
_refine_diff_density_min -1.371
_refine_diff_density_rms 0.166
_refine_ls_extinction_method none
_refine_ls_goodness_of_fit_ref 1.105
_refine_ls_hydrogen_treatment mixed
_refine_ls_matrix_type full
_refine_ls_number_parameters 438
_refine_ls_number_reflns 6828
_refine_ls_number_restraints 12
_refine_ls_restrained_S_all 1.106
_refine_ls_R_factor_all 0.0771
_refine_ls_R_factor_gt 0.0547
_refine_ls_shift/su_max 0.011
_refine_ls_shift/su_mean 0.000
_refine_ls_structure_factor_coef Fsqd
_refine_ls_weighting_details 'calc w=1/[\s^2^(Fo^2^)+(0.0519P)^2^+27.3550P] where P=(Fo^2^+2Fc^2^)/3'
_refine_ls_weighting_scheme calc
_refine_ls_wR_factor_gt 0.1298
_refine_ls_wR_factor_ref 0.1410
_reflns_number_gt 5327
_reflns_number_total 6828
_reflns_threshold_expression >2sigma(I)
_cod_data_source_file om700615w-file002.cif
_cod_data_source_block c:mks35
_cod_original_cell_volume 3879.4(13)
_cod_original_sg_symbol_H-M P2(1)/c
_cod_original_formula_sum 'C29 H32 B Cl7.50 N6 S3 Ta'
_cod_database_code 4073773

loop_
_symmetry_equiv_pos_as_xyz
'x, y, z'
'-x, y+1/2, -z+1/2'
'-x, -y, -z'
'x, -y-1/2, z-1/2'

loop_
_atom_site_label
_atom_site_type_symbol
_atom_site_fract_x
_atom_site_fract_y
_atom_site_fract_z
_atom_site_U_iso_or_equiv
_atom_site_adp_type
_atom_site_occupancy
_atom_site_symmetry_multiplicity
_atom_site_calc_flag
_atom_site_refinement_flags
Ta1 Ta 0.49595(4) 0.38556(2) 0.811679(15) 0.03134(13) Uani 1 1 d .
Cl1 Cl 0.3039(2) 0.29860(13) 0.79598(10) 0.0418(5) Uani 1 1 d .
C1 C 0.6202(9) 0.3302(5) 0.8744(4) 0.035(2) Uani 1 1 d .
B1 B 0.7297(11) 0.4597(6) 0.6617(5) 0.036(2) Uani 1 1 d .
Cl2 Cl 0.3482(2) 0.48964(12) 0.84765(10) 0.0394(5) Uani 1 1 d .
C2 C 0.5001(10) 0.3521(5) 0.8960(4) 0.040(2) Uani 1 1 d .
Cl3 Cl 1.0704(5) 0.1538(2) 0.7292(2) 0.1199(16) Uani 1 1 d .
C3A C 1.047(2) 0.2444(8) 0.6994(8) 0.133(9) Uani 1 1 d .
H3A1 H 0.9900 0.2756 0.7261 0.160 Uiso 1 1 calc R
H3A2 H 1.1404 0.2692 0.6960 0.160 Uiso 1 1 calc R
Cl4 Cl 0.9680(7) 0.2459(4) 0.6344(2) 0.172(3) Uani 1 1 d .
C4 C 0.283(3) 0.424(2) 0.5552(7) 0.244(19) Uani 1 1 d .
H4A H 0.2870 0.3734 0.5749 0.293 Uiso 1 1 calc R
H4B H 0.3407 0.4601 0.5775 0.293 Uiso 1 1 calc R
Cl5 Cl 0.3567(6) 0.4137(4) 0.4883(2) 0.154(2) Uani 1 1 d .
Cl7 Cl 0.0000 0.5000 1.0000 0.154(4) Uani 1 2 d S
S11 S 0.6672(2) 0.31030(12) 0.75592(9) 0.0330(5) Uani 1 1 d .
N11 N 0.6730(8) 0.3769(4) 0.6490(3) 0.0353(16) Uani 1 1 d .
C11 C 0.6361(9) 0.3193(5) 0.6834(4) 0.037(2) Uani 1 1 d .
N12 N 0.5768(9) 0.2648(4) 0.6518(3) 0.0422(19) Uani 1 1 d .
C12 C 0.6318(11) 0.3570(6) 0.5942(4) 0.046(2) Uani 1 1 d .
H12 H 0.6426 0.3879 0.5611 0.055 Uiso 1 1 calc R
C13 C 0.5751(11) 0.2880(6) 0.5956(4) 0.051(3) Uani 1 1 d .
H13 H 0.5399 0.2599 0.5639 0.061 Uiso 1 1 calc R
C14 C 0.5223(14) 0.1913(6) 0.6738(5) 0.064(3) Uani 1 1 d .
H14A H 0.4914 0.1979 0.7134 0.097 Uiso 1 1 calc R
H14B H 0.5969 0.1526 0.6722 0.097 Uiso 1 1 calc R
H14C H 0.4424 0.1747 0.6504 0.097 Uiso 1 1 calc R
S21 S 0.6487(2) 0.50389(12) 0.80219(10) 0.0355(5) Uani 1 1 d .
N21 N 0.8287(7) 0.4605(4) 0.7145(3) 0.0341(16) Uani 1 1 d .
C21 C 0.8049(9) 0.4753(5) 0.7700(4) 0.0335(19) Uani 1 1 d .
N22 N 0.9270(8) 0.4679(4) 0.7987(3) 0.0363(17) Uani 1 1 d .
C22 C 0.9714(9) 0.4425(6) 0.7083(4) 0.043(2) Uani 1 1 d .
H22 H 1.0182 0.4302 0.6736 0.052 Uiso 1 1 calc R
C23 C 1.0308(9) 0.4460(5) 0.7609(4) 0.043(2) Uani 1 1 d .
H23 H 1.1264 0.4353 0.7700 0.051 Uiso 1 1 calc R
C24 C 0.9492(11) 0.4827(6) 0.8595(4) 0.050(3) Uani 1 1 d .
H24A H 0.9571 0.5380 0.8658 0.075 Uiso 1 1 calc R
H24B H 1.0361 0.4575 0.8721 0.075 Uiso 1 1 calc R
H24C H 0.8693 0.4626 0.8813 0.075 Uiso 1 1 calc R
S31 S 0.3875(2) 0.42575(12) 0.70764(10) 0.0341(5) Uani 1 1 d .
N31 N 0.6084(8) 0.5176(4) 0.6681(3) 0.0353(17) Uani 1 1 d .
C31 C 0.4717(9) 0.5078(5) 0.6862(4) 0.0324(19) Uani 1 1 d .
N32 N 0.4095(7) 0.5773(4) 0.6851(3) 0.0377(17) Uani 1 1 d .
C32 C 0.6286(11) 0.5946(5) 0.6572(4) 0.044(2) Uani 1 1 d .
H32 H 0.7143 0.6173 0.6448 0.053 Uiso 1 1 calc R
C33 C 0.5072(10) 0.6326(5) 0.6670(4) 0.046(2) Uani 1 1 d .
H33 H 0.4910 0.6860 0.6626 0.055 Uiso 1 1 calc R
C34 C 0.2634(10) 0.5940(5) 0.7007(5) 0.050(3) Uani 1 1 d .
H34A H 0.2001 0.5735 0.6714 0.075 Uiso 1 1 calc R
H34B H 0.2504 0.6495 0.7036 0.075 Uiso 1 1 calc R
H34C H 0.2417 0.5701 0.7375 0.075 Uiso 1 1 calc R
C41 C 0.7404(9) 0.2831(5) 0.8925(4) 0.039(2) Uani 1 1 d .
C42 C 0.8717(10) 0.2855(6) 0.8658(4) 0.045(2) Uani 1 1 d .
H42 H 0.8873 0.3198 0.8350 0.054 Uiso 1 1 calc R
C43 C 0.9788(11) 0.2384(7) 0.8841(5) 0.058(3) Uani 1 1 d .
H43 H 1.0679 0.2415 0.8658 0.070 Uiso 1 1 calc R
C44 C 0.9614(12) 0.1879(7) 0.9271(5) 0.065(3) Uani 1 1 d .
H44 H 1.0366 0.1552 0.9383 0.079 Uiso 1 1 calc R
C45 C 0.8330(14) 0.1844(8) 0.9546(6) 0.080(4) Uani 1 1 d .
H45 H 0.8199 0.1497 0.9854 0.096 Uiso 1 1 calc R
C46 C 0.7236(12) 0.2311(7) 0.9376(5) 0.065(3) Uani 1 1 d .
H46 H 0.6356 0.2281 0.9568 0.077 Uiso 1 1 calc R
C51 C 0.4249(10) 0.3523(6) 0.9504(4) 0.043(2) Uani 1 1 d .
C52 C 0.4704(13) 0.3969(6) 0.9957(5) 0.060(3) Uani 1 1 d .
H52 H 0.5551 0.4254 0.9918 0.072 Uiso 1 1 calc R
C53 C 0.3970(15) 0.4012(7) 1.0460(5) 0.067(3) Uani 1 1 d .
H53 H 0.4309 0.4331 1.0759 0.080 Uiso 1 1 calc R
C54 C 0.2777(13) 0.3608(8) 1.0537(5) 0.068(3) Uani 1 1 d .
H54 H 0.2280 0.3633 1.0888 0.082 Uiso 1 1 calc R
C55 C 0.2298(15) 0.3165(11) 1.0100(6) 0.105(6) Uani 1 1 d .
H55 H 0.1457 0.2877 1.0150 0.126 Uiso 1 1 calc R
C56 C 0.3002(13) 0.3123(10) 0.9588(5) 0.089(5) Uani 1 1 d .
H56 H 0.2630 0.2818 0.9287 0.107 Uiso 1 1 calc R
Cl6 Cl 0.1145(7) 0.4544(4) 0.5544(2) 0.157(2) Uani 1 1 d .
Cl8 Cl -0.156(2) 0.3789(10) 1.0387(10) 0.457(13) Uani 1 1 d U
C5 C -0.157(4) 0.478(2) 1.021(2) 0.33(3) Uani 1 1 d U
H5A H -0.2258 0.4879 0.9895 0.398 Uiso 1 1 calc R
H5B H -0.1844 0.5093 1.0541 0.398 Uiso 1 1 calc R
H1 H 0.806(10) 0.483(5) 0.628(4) 0.05(3) Uiso 1 1 d .

loop_
_atom_site_aniso_label
_atom_site_aniso_U_11
_atom_site_aniso_U_22
_atom_site_aniso_U_33
_atom_site_aniso_U_23
_atom_site_aniso_U_13
_atom_site_aniso_U_12
Ta1 0.02838(19) 0.02635(19) 0.0393(2) -0.00109(16) -0.00029(14) 0.00052(16)
Cl1 0.0340(11) 0.0352(12) 0.0561(14) 0.0036(10) -0.0034(10) -0.0084(9)
C1 0.029(4) 0.033(5) 0.043(5) -0.004(4) 0.008(4) 0.001(4)
B1 0.029(5) 0.029(5) 0.051(6) 0.001(5) 0.006(5) -0.003(4)
Cl2 0.0311(11) 0.0331(11) 0.0540(13) -0.0072(10) 0.0042(10) 0.0054(9)
C2 0.045(5) 0.038(5) 0.037(5) 0.001(4) -0.010(4) -0.005(4)
Cl3 0.136(4) 0.051(2) 0.173(5) -0.019(2) -0.010(3) -0.001(2)
C3A 0.188(18) 0.045(8) 0.167(17) -0.034(9) -0.124(15) 0.036(10)
Cl4 0.159(5) 0.234(7) 0.123(4) -0.062(4) -0.038(4) 0.113(5)
C4 0.19(2) 0.49(5) 0.056(10) -0.025(19) -0.024(13) 0.21(3)
Cl5 0.132(4) 0.249(7) 0.081(3) 0.001(4) -0.007(3) 0.032(5)
Cl7 0.132(6) 0.255(11) 0.076(4) -0.005(5) -0.017(4) 0.060(7)
S11 0.0320(11) 0.0282(11) 0.0389(12) -0.0028(9) -0.0013(9) 0.0043(9)
N11 0.041(4) 0.027(4) 0.037(4) -0.002(3) 0.003(3) 0.007(3)
C11 0.040(5) 0.026(4) 0.044(5) -0.001(4) 0.001(4) 0.004(4)
N12 0.054(5) 0.029(4) 0.044(5) -0.002(3) -0.004(4) 0.002(4)
C12 0.054(6) 0.042(5) 0.040(5) 0.000(4) 0.004(5) 0.010(5)
C13 0.062(7) 0.049(6) 0.043(6) -0.011(5) -0.009(5) 0.003(5)
C14 0.099(10) 0.028(5) 0.066(7) -0.004(5) -0.019(7) -0.018(6)
S21 0.0295(11) 0.0295(11) 0.0475(13) -0.0040(9) 0.0024(9) -0.0034(9)
N21 0.023(3) 0.032(4) 0.047(4) 0.003(3) 0.003(3) -0.001(3)
C21 0.027(4) 0.026(4) 0.048(5) -0.001(4) 0.001(4) -0.003(4)
N22 0.034(4) 0.024(4) 0.051(5) 0.002(3) -0.007(3) -0.001(3)
C22 0.028(5) 0.049(6) 0.054(6) -0.004(5) 0.004(4) 0.001(4)
C23 0.028(5) 0.032(5) 0.068(7) -0.003(4) 0.007(5) -0.002(4)
C24 0.048(6) 0.045(6) 0.057(6) -0.005(5) -0.009(5) 0.000(5)
S31 0.0297(11) 0.0274(11) 0.0453(13) 0.0013(9) -0.0017(9) -0.0015(9)
N31 0.040(4) 0.028(4) 0.038(4) 0.007(3) 0.000(3) -0.002(3)
C31 0.028(4) 0.026(4) 0.043(5) 0.002(4) 0.000(4) -0.003(3)
N32 0.024(4) 0.034(4) 0.055(5) 0.000(4) -0.001(3) 0.004(3)
C32 0.043(5) 0.030(5) 0.059(6) 0.008(4) 0.002(5) 0.000(4)
C33 0.050(6) 0.027(5) 0.062(6) 0.009(4) -0.007(5) -0.012(4)
C34 0.040(5) 0.031(5) 0.080(8) 0.004(5) 0.003(5) 0.012(4)
C41 0.036(5) 0.040(5) 0.040(5) 0.007(4) -0.005(4) 0.000(4)
C42 0.042(5) 0.043(5) 0.048(6) 0.007(4) 0.001(5) -0.004(4)
C43 0.035(5) 0.073(8) 0.066(7) 0.010(6) -0.009(5) 0.000(5)
C44 0.042(6) 0.080(8) 0.075(8) 0.028(7) 0.002(6) 0.011(6)
C45 0.076(9) 0.093(10) 0.071(8) 0.050(7) 0.002(7) 0.034(8)
C46 0.054(7) 0.080(8) 0.060(7) 0.013(6) 0.014(6) 0.007(6)
C51 0.045(5) 0.044(5) 0.042(5) -0.001(4) -0.005(4) 0.016(5)
C52 0.074(8) 0.053(7) 0.052(6) -0.004(5) 0.005(6) -0.017(6)
C53 0.101(10) 0.057(7) 0.042(6) -0.008(5) 0.010(6) 0.000(7)
C54 0.063(8) 0.088(9) 0.054(7) 0.001(6) 0.007(6) 0.023(7)
C55 0.071(9) 0.164(17) 0.079(10) -0.027(10) 0.025(8) -0.046(10)
C56 0.055(7) 0.151(14) 0.060(8) -0.037(8) 0.016(6) -0.044(9)
Cl6 0.147(5) 0.219(7) 0.105(4) -0.006(4) -0.002(3) 0.067(5)
Cl8 0.39(2) 0.315(18) 0.66(3) -0.18(2) -0.12(2) 0.099(17)
C5 0.22(4) 0.20(4) 0.57(7) 0.07(4) 0.04(4) 0.05(3)

loop_
_atom_type_symbol
_atom_type_description
_atom_type_scat_dispersion_real
_atom_type_scat_dispersion_imag
_atom_type_scat_source
C C 0.0033 0.0016 'International Tables Vol C Tables 4.2.6.8 and 6.1.1.4'
H H 0.0000 0.0000 'International Tables Vol C Tables 4.2.6.8 and 6.1.1.4'
N N 0.0061 0.0033 'International Tables Vol C Tables 4.2.6.8 and 6.1.1.4'
B B 0.0013 0.0007 'International Tables Vol C Tables 4.2.6.8 and 6.1.1.4'
S S 0.1246 0.1234 'International Tables Vol C Tables 4.2.6.8 and 6.1.1.4'
Cl Cl 0.1484 0.1585 'International Tables Vol C Tables 4.2.6.8 and 6.1.1.4'
Ta Ta -0.7052 6.5227 'International Tables Vol C Tables 4.2.6.8 and 6.1.1.4'

loop_
_exptl_crystal_face_index_h
_exptl_crystal_face_index_k
_exptl_crystal_face_index_l
_exptl_crystal_face_perp_dist
1 0 0 0.100
0 1 0 0.110
0 0 1 0.060
0 0 -1 0.080
0 -1 3 0.081
0 -1 0 0.135
2 1 0 0.095
-1 0 3 0.056
-2 0 -1 0.070

loop_
_geom_angle_atom_site_label_1
_geom_angle_atom_site_label_2
_geom_angle_atom_site_label_3
_geom_angle
_geom_angle_site_symmetry_1
C2 Ta1 C1 36.4(3) .
C2 Ta1 Cl1 88.9(3) .
C1 Ta1 Cl1 103.9(2) .
C2 Ta1 Cl2 83.8(3) .
C1 Ta1 Cl2 114.8(2) .
Cl1 Ta1 Cl2 95.00(8) .
C2 Ta1 S11 110.1(3) .
C1 Ta1 S11 75.9(2) .
Cl1 Ta1 S11 94.73(8) .
Cl2 Ta1 S11 163.16(8) .
C2 Ta1 S21 107.8(3) .
C1 Ta1 S21 96.6(2) .
Cl1 Ta1 S21 159.51(8) .
Cl2 Ta1 S21 75.67(8) .
S11 Ta1 S21 90.62(7) .
C2 Ta1 S31 159.0(3) .
C1 Ta1 S31 160.8(2) .
Cl1 Ta1 S31 74.95(7) .
Cl2 Ta1 S31 84.30(7) .
S11 Ta1 S31 84.99(7) .
S21 Ta1 S31 85.87(7) .
C2 C1 C41 137.0(9) .
C2 C1 Ta1 69.4(5) .
C41 C1 Ta1 152.6(7) .
N31 B1 N21 111.7(8) .
N31 B1 N11 111.5(7) .
N21 B1 N11 111.4(7) .
C1 C2 C51 140.0(9) .
C1 C2 Ta1 74.2(6) .
C51 C2 Ta1 145.7(7) .
Cl4 C3A Cl3 115.5(8) .
Cl6 C4 Cl5 114.0(10) .
C5 Cl7 C5 180.000(7) 3_567
C11 S11 Ta1 111.0(3) .
C11 N11 C12 107.3(8) .
C11 N11 B1 131.9(8) .
C12 N11 B1 120.1(8) .
N12 C11 N11 108.2(8) .
N12 C11 S11 123.6(7) .
N11 C11 S11 128.1(7) .
C11 N12 C13 109.0(8) .
C11 N12 C14 125.1(8) .
C13 N12 C14 125.8(8) .
C13 C12 N11 108.7(9) .
C12 C13 N12 106.7(8) .
C21 S21 Ta1 107.0(3) .
C21 N21 C22 107.9(7) .
C21 N21 B1 132.0(7) .
C22 N21 B1 120.2(8) .
N21 C21 N22 108.6(7) .
N21 C21 S21 128.2(6) .
N22 C21 S21 123.1(7) .
C21 N22 C23 108.7(8) .
C21 N22 C24 126.4(8) .
C23 N22 C24 124.9(8) .
C23 C22 N21 107.4(9) .
C22 C23 N22 107.4(8) .
C31 S31 Ta1 107.4(3) .
C31 N31 C32 108.0(7) .
C31 N31 B1 130.8(7) .
C32 N31 B1 121.2(8) .
N32 C31 N31 107.1(7) .
N32 C31 S31 123.6(6) .
N31 C31 S31 129.3(6) .
C31 N32 C33 109.6(7) .
C31 N32 C34 126.1(8) .
C33 N32 C34 124.3(8) .
C33 C32 N31 109.1(9) .
C32 C33 N32 106.1(8) .
C42 C41 C46 117.3(9) .
C42 C41 C1 123.2(8) .
C46 C41 C1 119.4(9) .
C43 C42 C41 120.2(9) .
C44 C43 C42 122.2(11) .
C43 C44 C45 119.1(11) .
C46 C45 C44 120.2(11) .
C45 C46 C41 121.0(11) .
C52 C51 C56 116.1(10) .
C52 C51 C2 121.2(10) .
C56 C51 C2 122.6(9) .
C53 C52 C51 122.1(11) .
C54 C53 C52 120.9(12) .
C53 C54 C55 118.6(12) .
C54 C55 C56 121.6(13) .
C55 C56 C51 120.7(12) .
Cl7 C5 Cl8 107(2) .

loop_
_geom_bond_atom_site_label_1
_geom_bond_atom_site_label_2
_geom_bond_distance
_geom_bond_site_symmetry_2
Ta1 C2 2.060(9) .
Ta1 C1 2.117(9) .
Ta1 Cl1 2.400(2) .
Ta1 Cl2 2.445(2) .
Ta1 S11 2.464(2) .
Ta1 S21 2.533(2) .
Ta1 S31 2.736(2) .
C1 C2 1.304(13) .
C1 C41 1.469(12) .
B1 N31 1.539(12) .
B1 N21 1.553(13) .
B1 N11 1.571(12) .
C2 C51 1.461(13) .
Cl3 C3A 1.743(15) .
C3A Cl4 1.698(15) .
C4 Cl6 1.69(2) .
C4 Cl5 1.723(19) .
Cl7 C5 1.61(4) 3_567
Cl7 C5 1.61(4) .
S11 C11 1.730(9) .
N11 C11 1.335(11) .
N11 C12 1.386(12) .
C11 N12 1.331(11) .
N12 C13 1.378(12) .
N12 C14 1.476(12) .
C12 C13 1.319(14) .
S21 C21 1.736(9) .
N21 C21 1.346(11) .
N21 C22 1.397(11) .
C21 N22 1.347(11) .
N22 C23 1.379(12) .
N22 C24 1.461(12) .
C22 C23 1.355(14) .
S31 C31 1.715(8) .
N31 C31 1.376(11) .
N31 C32 1.381(11) .
C31 N32 1.348(11) .
N32 C33 1.404(12) .
N32 C34 1.464(12) .
C32 C33 1.349(14) .
C41 C42 1.394(13) .
C41 C46 1.402(14) .
C42 C43 1.375(14) .
C43 C44 1.349(15) .
C44 C45 1.381(17) .
C45 C46 1.379(15) .
C51 C52 1.385(14) .
C51 C56 1.388(15) .
C52 C53 1.370(16) .
C53 C54 1.345(18) .
C54 C55 1.362(18) .
C55 C56 1.375(18) .
Cl8 C5 1.78(4) .
